data_1558081
loop_
_publ_author_name
'Wang, Shi'
'Bai, Dongya'
'Wang, Yanbo'
'Fu, Jiya'
'Zhu, Junyan'
'Fang, Xiaomin'

_publ_section_title
;
 Hierarchical self-assembly of helical coordination polymers and formation
 of a lamellar structure via the cooperativity of two-step Ag(i)
 coordination and \p-\p interactions.
;
_journal_issue 20
_journal_name_full Nanoscale
_journal_page_first 10972
_journal_page_last 10976
_journal_paper_doi 10.1039/d0nr00299b
_journal_volume 12
_journal_year 2020
_chemical_formula_moiety 'C44 H28 Ag2 N8, 2(B F4), 2(C3 H7 N O), 2(H2 O)'
_chemical_formula_sum 'C50 H46 Ag2 B2 F8 N10 O4'
_chemical_formula_weight 1240.33
_space_group_crystal_system monoclinic
_space_group_IT_number 14
_space_group_name_Hall '-P 2ybc'
_space_group_name_H-M_alt 'P 1 21/c 1'
_atom_sites_solution_hydrogens mixed
_atom_sites_solution_primary iterative
_audit_creation_date 2018-07-06
_audit_creation_method
;
Olex2 1.2
(compiled 2018.05.29 svn.r3508 for OlexSys, GUI svn.r5506)
;
_audit_update_record
;
2020-01-10 deposited with the CCDC.	2020-04-29 downloaded from the CCDC.
;
_cell_angle_alpha 90
_cell_angle_beta 100.0258(13)
_cell_angle_gamma 90
_cell_formula_units_Z 2
_cell_length_a 11.76962(15)
_cell_length_b 15.5527(2)
_cell_length_c 14.3675(2)
_cell_measurement_reflns_used 4619
_cell_measurement_temperature 293(2)
_cell_measurement_theta_max 70.6480
_cell_measurement_theta_min 3.8090
_cell_volume 2589.80(6)
_computing_cell_refinement
;
CrysAlisPro, Agilent Technologies,
Version 1.171.37.35 (release 13-08-2014 CrysAlis171 .NET)
(compiled Aug 13 2014,18:06:01)
;
_computing_data_collection
;
CrysAlisPro, Agilent Technologies,
Version 1.171.37.35 (release 13-08-2014 CrysAlis171 .NET)
(compiled Aug 13 2014,18:06:01)
;
_computing_data_reduction
;
CrysAlisPro, Agilent Technologies,
Version 1.171.37.35 (release 13-08-2014 CrysAlis171 .NET)
(compiled Aug 13 2014,18:06:01)
;
_computing_molecular_graphics 'Olex2 (Dolomanov et al., 2009)'
_computing_publication_material 'Olex2 (Dolomanov et al., 2009)'
_computing_structure_refinement 'ShelXL (Sheldrick, 2015)'
_computing_structure_solution
;
Superflip (Palatinus & Chapuis, 2007;Palatinus & van der Lee, 2008;
Palatinus et al., 2012)
;
_diffrn_ambient_temperature 293(2)
_diffrn_detector 'CCD plate'
_diffrn_detector_area_resol_mean 16.2312
_diffrn_detector_type Eos
_diffrn_measured_fraction_theta_full 1.000
_diffrn_measured_fraction_theta_max 1.000
_diffrn_measurement_details
;
#__ type_ start__ end____ width___ exp.time_
  1 omega  -40.00   -6.00   0.5000    1.6000
omega____ theta____ kappa____ phi______ frames
    -      -33.5000   57.0000  -30.0000 68

#__ type_ start__ end____ width___ exp.time_
  2 omega    9.00   34.00   0.5000    1.6000
omega____ theta____ kappa____ phi______ frames
    -      -33.5000   57.0000  -30.0000 50

#__ type_ start__ end____ width___ exp.time_
  3 omega  -36.00   35.00   0.5000    1.6000
omega____ theta____ kappa____ phi______ frames
    -      -33.5000   37.0000 -150.0000 142

#__ type_ start__ end____ width___ exp.time_
  4 omega   50.00  103.00   0.5000    1.6000
omega____ theta____ kappa____ phi______ frames
    -       36.4734   57.0000 -150.0000 106

#__ type_ start__ end____ width___ exp.time_
  5 omega   76.00  103.00   0.5000    1.6000
omega____ theta____ kappa____ phi______ frames
    -       36.4734  178.0000    0.0000 54

#__ type_ start__ end____ width___ exp.time_
  6 omega   58.00  110.00   0.5000    1.6000
omega____ theta____ kappa____ phi______ frames
    -       36.4734  178.0000 -150.0000 104

#__ type_ start__ end____ width___ exp.time_
  7 omega   68.00  104.00   0.5000    1.6000
omega____ theta____ kappa____ phi______ frames
    -       36.4734   57.0000 -120.0000 72

#__ type_ start__ end____ width___ exp.time_
  8 omega   59.00  104.00   0.5000    1.6000
omega____ theta____ kappa____ phi______ frames
    -       36.4734  178.0000 -180.0000 90

#__ type_ start__ end____ width___ exp.time_
  9 omega   57.00  106.00   0.5000    1.6000
omega____ theta____ kappa____ phi______ frames
    -       36.4734  178.0000   90.0000 98

#__ type_ start__ end____ width___ exp.time_
 10 omega   81.00  107.00   0.5000    1.6000
omega____ theta____ kappa____ phi______ frames
    -       36.4734  178.0000  150.0000 52

#__ type_ start__ end____ width___ exp.time_
 11 omega   51.00   83.00   0.5000   13.0000
omega____ theta____ kappa____ phi______ frames
    -      108.0000  -30.0000 -120.0000 64

#__ type_ start__ end____ width___ exp.time_
 12 omega   37.00   90.00   0.5000   13.0000
omega____ theta____ kappa____ phi______ frames
    -      108.0000  -30.0000    0.0000 106

#__ type_ start__ end____ width___ exp.time_
 13 omega   46.00  105.00   0.5000   13.0000
omega____ theta____ kappa____ phi______ frames
    -      108.0000  -94.0000   30.0000 118

#__ type_ start__ end____ width___ exp.time_
 14 omega  104.00  173.00   0.5000   13.0000
omega____ theta____ kappa____ phi______ frames
    -      108.0000   45.0000  -30.0000 138

#__ type_ start__ end____ width___ exp.time_
 15 omega  124.00  149.00   0.5000   13.0000
omega____ theta____ kappa____ phi______ frames
    -      108.0000  178.0000  -90.0000 50

#__ type_ start__ end____ width___ exp.time_
 16 omega   64.00   90.00   0.5000   13.0000
omega____ theta____ kappa____ phi______ frames
    -      108.0000  -30.0000  -60.0000 52

#__ type_ start__ end____ width___ exp.time_
 17 omega   44.00   96.00   0.5000   13.0000
omega____ theta____ kappa____ phi______ frames
    -      108.0000  -45.0000   60.0000 104

#__ type_ start__ end____ width___ exp.time_
 18 omega   37.00   91.00   0.5000   13.0000
omega____ theta____ kappa____ phi______ frames
    -      108.0000  -30.0000  150.0000 108

#__ type_ start__ end____ width___ exp.time_
 19 omega   55.00   82.00   0.5000   13.0000
omega____ theta____ kappa____ phi______ frames
    -      108.0000 -111.0000   90.0000 54

#__ type_ start__ end____ width___ exp.time_
 20 omega   38.00   76.00   0.5000   13.0000
omega____ theta____ kappa____ phi______ frames
    -      108.0000  -45.0000  -60.0000 76

#__ type_ start__ end____ width___ exp.time_
 21 omega   89.00  115.00   0.5000   13.0000
omega____ theta____ kappa____ phi______ frames
    -      108.0000  178.0000  -90.0000 52

#__ type_ start__ end____ width___ exp.time_
 22 omega   43.00  125.00   0.5000   13.0000
omega____ theta____ kappa____ phi______ frames
    -      108.0000  -61.0000 -180.0000 164
;
_diffrn_measurement_device 'four-circle diffractometer'
_diffrn_measurement_device_type 'Xcalibur, Eos, Gemini'
_diffrn_measurement_method '\w scans'
_diffrn_orient_matrix_UB_11 -0.1237234000
_diffrn_orient_matrix_UB_12 0.0350954000
_diffrn_orient_matrix_UB_13 -0.0274389000
_diffrn_orient_matrix_UB_21 0.0484065000
_diffrn_orient_matrix_UB_22 0.0867491000
_diffrn_orient_matrix_UB_23 -0.0272134000
_diffrn_orient_matrix_UB_31 -0.0043604000
_diffrn_orient_matrix_UB_32 -0.0325784000
_diffrn_orient_matrix_UB_33 -0.1017594000
_diffrn_radiation_monochromator graphite
_diffrn_radiation_probe x-ray
_diffrn_radiation_type CuK\a
_diffrn_radiation_wavelength 1.54184
_diffrn_reflns_av_R_equivalents 0.0360
_diffrn_reflns_av_unetI/netI 0.0433
_diffrn_reflns_Laue_measured_fraction_full 1.000
_diffrn_reflns_Laue_measured_fraction_max 1.000
_diffrn_reflns_limit_h_max 14
_diffrn_reflns_limit_h_min -13
_diffrn_reflns_limit_k_max 16
_diffrn_reflns_limit_k_min -18
_diffrn_reflns_limit_l_max 7
_diffrn_reflns_limit_l_min -17
_diffrn_reflns_number 10343
_diffrn_reflns_point_group_measured_fraction_full 1.000
_diffrn_reflns_point_group_measured_fraction_max 1.000
_diffrn_reflns_theta_full 67.058
_diffrn_reflns_theta_max 67.058
_diffrn_reflns_theta_min 3.814
_diffrn_source 'Enhance (Cu) X-ray Source'
_exptl_absorpt_coefficient_mu 6.791
_exptl_absorpt_correction_T_max 0.914
_exptl_absorpt_correction_T_min 0.817
_exptl_absorpt_correction_type gaussian
_exptl_absorpt_process_details
;
CrysAlisPro, Agilent Technologies,
Version 1.171.37.35 (release 13-08-2014 CrysAlis171 .NET)
(compiled Aug 13 2014,18:06:01)
Numerical absorption correction based on gaussian integration over
			a multifaceted crystal model
Empirical absorption correction using spherical harmonics,
 implemented in SCALE3 ABSPACK scaling algorithm.
;
_exptl_crystal_colour yellow
_exptl_crystal_colour_primary yellow
_exptl_crystal_density_diffrn 1.591
_exptl_crystal_F_000 1248
_exptl_crystal_size_max 0.1833
_exptl_crystal_size_mid 0.1496
_exptl_crystal_size_min 0.08
_refine_diff_density_max 0.815
_refine_diff_density_min -0.472
_refine_diff_density_rms 0.093
_refine_ls_extinction_method none
_refine_ls_goodness_of_fit_ref 1.069
_refine_ls_hydrogen_treatment constr
_refine_ls_matrix_type full
_refine_ls_number_parameters 360
_refine_ls_number_reflns 4622
_refine_ls_number_restraints 40
_refine_ls_restrained_S_all 1.081
_refine_ls_R_factor_all 0.0502
_refine_ls_R_factor_gt 0.0426
_refine_ls_shift/su_max 0.001
_refine_ls_shift/su_mean 0.000
_refine_ls_structure_factor_coef Fsqd
_refine_ls_weighting_details 'w=1/[\s^2^(Fo^2^)+(0.0702P)^2^+0.1233P] where P=(Fo^2^+2Fc^2^)/3'
_refine_ls_weighting_scheme calc
_refine_ls_wR_factor_gt 0.1090
_refine_ls_wR_factor_ref 0.1169
_reflns_Friedel_coverage 0.000
_reflns_number_gt 3978
_reflns_number_total 4622
_reflns_threshold_expression 'I > 2\s(I)'
_cod_data_source_file d0nr00299b2.cif
_cod_data_source_block 201807315
_cod_depositor_comments 'Adding full bibliography for 1558081.cif.'
_cod_database_code 1558081
_shelx_shelxl_version_number 2014/7
_chemical_oxdiff_formula C25H23O2N5B1Ag1
_shelx_space_group_comment
;
The symmetry employed for this shelxl refinement is uniquely defined
by the following loop, which should always be used as a source of
symmetry information in preference to the above space-group names.
They are only intended as comments.
;
_reflns_odcompleteness_completeness 99.90
_reflns_odcompleteness_iscentric 1
_reflns_odcompleteness_theta 66.97
_olex2_refinement_description
;
1. Fixed Uiso
 At 1.2 times of:
  All C(H) groups
 At 1.5 times of:
  All C(H,H,H) groups, All O(H,H) groups
2. Restrained distances
 N5-C24
 1.45 with sigma of 0.02
 N5-C24A
 1.45 with sigma of 0.02
 N5-C25
 1.45 with sigma of 0.02
 N5-C25A
 1.45 with sigma of 0.02
3. Uiso/Uaniso restraints and constraints
Uanis(O2) \\sim Ueq, Uanis(N5) \\sim Ueq: with sigma of 0.01 and sigma for
terminal atoms of 0.02
Uanis(C25A) \\sim Ueq, Uanis(C25) \\sim Ueq, Uanis(C24) \\sim Ueq, Uanis(C24A)
\\sim Ueq: with sigma of 0.01 and sigma for terminal atoms of 0.02
Uanis(C23) = Uanis(C23A)
Uanis(C24) = Uanis(C24A)
Uanis(C25) = Uanis(C25A)
4. Others
 Sof(C23A)=Sof(H23A)=Sof(C24A)=Sof(H24D)=Sof(H24E)=Sof(H24F)=Sof(C25A)=
 Sof(H25D)=Sof(H25E)=Sof(H25F)=1-FVAR(1)
 Sof(C23)=Sof(H23)=Sof(C24)=Sof(H24A)=Sof(H24B)=Sof(H24C)=Sof(C25)=Sof(H25A)=
 Sof(H25B)=Sof(H25C)=FVAR(1)
5.a Free rotating group:
 O1(H1A,H1B)
5.b Aromatic/amide H refined with riding coordinates:
 C1(H1), C2(H2), C4(H4), C5(H5), C7(H7), C8(H8), C13(H13), C14(H14), C16(H16),
 C17(H17), C18(H18), C19(H19), C21(H21), C22(H22), C23(H23), C23A(H23A)
5.c Idealised Me refined as rotating group:
 C24(H24A,H24B,H24C), C24A(H24D,H24E,H24F), C25(H25A,H25B,H25C), C25A(H25D,
 H25E,H25F)
;
_olex2_submission_special_instructions 'No special instructions were received'

loop_
_space_group_symop_operation_xyz
'x, y, z'
'-x, y+1/2, -z+1/2'
'-x, -y, -z'
'x, -y-1/2, z-1/2'

loop_
_atom_site_label
_atom_site_type_symbol
_atom_site_fract_x
_atom_site_fract_y
_atom_site_fract_z
_atom_site_U_iso_or_equiv
_atom_site_adp_type
_atom_site_occupancy
_atom_site_site_symmetry_order
_atom_site_calc_flag
_atom_site_refinement_flags_posn
_atom_site_refinement_flags_adp
_atom_site_refinement_flags_occupancy
_atom_site_disorder_assembly
_atom_site_disorder_group
Ag1 Ag 0.75032(2) 0.41224(2) 0.41405(2) 0.05329(13) Uani 1 1 d . . . . .
C1 C 1.0527(3) 0.4609(2) 0.6046(2) 0.0463(7) Uani 1 1 d . . . . .
H1 H 1.1018 0.4214 0.5834 0.056 Uiso 1 1 calc R . . . .
C2 C 0.9406(3) 0.4358(2) 0.6074(2) 0.0443(7) Uani 1 1 d . . . . .
H2 H 0.9153 0.3810 0.5877 0.053 Uiso 1 1 calc R . . . .
C3 C 0.8672(3) 0.4929(2) 0.6396(2) 0.0431(7) Uani 1 1 d . . . . .
C4 C 0.9107(3) 0.5728(3) 0.6716(3) 0.0523(8) Uani 1 1 d . . . . .
H4 H 0.8648 0.6116 0.6975 0.063 Uiso 1 1 calc R . . . .
C5 C 1.0225(4) 0.5937(3) 0.6644(3) 0.0562(9) Uani 1 1 d . . . . .
H5 H 1.0498 0.6481 0.6836 0.067 Uiso 1 1 calc R . . . .
C6 C 0.7439(3) 0.4705(2) 0.6389(2) 0.0444(7) Uani 1 1 d . . . . .
C7 C 0.6917(3) 0.4891(3) 0.7181(3) 0.0564(9) Uani 1 1 d . . . . .
H7 H 0.7327 0.5175 0.7704 0.068 Uiso 1 1 calc R . . . .
C8 C 0.5791(4) 0.4642(3) 0.7163(3) 0.0583(9) Uani 1 1 d . . . . .
H8 H 0.5437 0.4742 0.7684 0.070 Uiso 1 1 calc R . . . .
C9 C 0.5183(3) 0.4240(2) 0.6358(3) 0.0496(8) Uani 1 1 d . . . . .
C10 C 0.5761(3) 0.41033(19) 0.5592(3) 0.0426(7) Uani 1 1 d . . . . .
C11 C 0.5144(3) 0.3690(2) 0.4738(3) 0.0444(7) Uani 1 1 d . . . . .
C12 C 0.4001(3) 0.3402(2) 0.4731(3) 0.0516(8) Uani 1 1 d . . . . .
C13 C 0.3456(3) 0.2965(3) 0.3922(3) 0.0626(10) Uani 1 1 d . . . . .
H13 H 0.2718 0.2744 0.3902 0.075 Uiso 1 1 calc R . . . .
C14 C 0.3996(3) 0.2862(3) 0.3168(3) 0.0622(10) Uani 1 1 d . . . . .
H14 H 0.3626 0.2584 0.2626 0.075 Uiso 1 1 calc R . . . .
C15 C 0.5123(3) 0.3182(2) 0.3217(3) 0.0505(8) Uani 1 1 d . . . . .
C16 C 0.4010(3) 0.3955(3) 0.6298(3) 0.0580(9) Uani 1 1 d . . . . .
H16 H 0.3630 0.4051 0.6805 0.070 Uiso 1 1 calc R . . . .
C17 C 0.3458(3) 0.3556(3) 0.5527(3) 0.0595(10) Uani 1 1 d . . . . .
H17 H 0.2702 0.3375 0.5509 0.071 Uiso 1 1 calc R . . . .
C18 C 0.7379(4) 0.2732(3) 0.1727(3) 0.0679(11) Uani 1 1 d . . . . .
H18 H 0.8136 0.2536 0.1811 0.081 Uiso 1 1 calc R . . . .
C19 C 0.6855(3) 0.2796(3) 0.2512(3) 0.0582(9) Uani 1 1 d . . . . .
H19 H 0.7253 0.2647 0.3107 0.070 Uiso 1 1 calc R . . . .
C20 C 0.5727(3) 0.3085(2) 0.2401(3) 0.0514(8) Uani 1 1 d . . . . .
C21 C 0.5173(4) 0.3283(3) 0.1486(3) 0.0625(10) Uani 1 1 d . . . . .
H21 H 0.4408 0.3465 0.1373 0.075 Uiso 1 1 calc R . . . .
C22 C 0.5777(4) 0.3203(3) 0.0757(3) 0.0682(11) Uani 1 1 d . . . . .
H22 H 0.5401 0.3345 0.0152 0.082 Uiso 1 1 calc R . . . .
N1 N 1.0941(2) 0.5389(2) 0.63074(19) 0.0460(6) Uani 1 1 d . . . . .
N2 N 0.6871(2) 0.43284(17) 0.5620(2) 0.0403(5) Uani 1 1 d . . . . .
N3 N 0.5681(2) 0.35788(17) 0.3992(2) 0.0430(6) Uani 1 1 d . . . . .
N4 N 0.6855(4) 0.2938(3) 0.0852(3) 0.0720(10) Uani 1 1 d . . . . .
B1 B 0.1066(4) 0.2126(4) 0.6223(4) 0.0659(12) Uani 1 1 d . . . . .
F1 F 0.1433(6) 0.2716(4) 0.6900(3) 0.164(3) Uani 1 1 d . . . . .
F2 F 0.1961(4) 0.1578(3) 0.6321(3) 0.1261(15) Uani 1 1 d . . . . .
F3 F 0.0900(3) 0.2558(2) 0.5367(2) 0.0890(9) Uani 1 1 d . . . . .
F4 F 0.0117(4) 0.1746(6) 0.6306(5) 0.222(4) Uani 1 1 d . . . . .
C23 C 0.7187(17) 0.5595(11) 0.1481(12) 0.116(3) Uani 0.509(9) 1 d . . P A 1
H23 H 0.7600 0.5749 0.2069 0.139 Uiso 0.509(9) 1 calc R . P A 1
C23A C 0.6441(17) 0.5335(12) 0.0658(12) 0.116(3) Uani 0.491(9) 1 d . . P A 2
H23A H 0.5978 0.5121 0.0117 0.139 Uiso 0.491(9) 1 calc R . P A 2
C24 C 0.8925(16) 0.5452(19) 0.1044(19) 0.170(8) Uani 0.509(9) 1 d D U P A 1
H24A H 0.9273 0.4945 0.1351 0.255 Uiso 0.509(9) 1 calc GR . P A 1
H24B H 0.9069 0.5933 0.1467 0.255 Uiso 0.509(9) 1 calc GR . P A 1
H24C H 0.9249 0.5565 0.0488 0.255 Uiso 0.509(9) 1 calc GR . P A 1
C24A C 0.857(2) 0.5784(17) 0.136(2) 0.170(8) Uani 0.491(9) 1 d D U P A 2
H24D H 0.8944 0.5419 0.1855 0.255 Uiso 0.491(9) 1 calc GR . P A 2
H24E H 0.8238 0.6270 0.1623 0.255 Uiso 0.491(9) 1 calc GR . P A 2
H24F H 0.9121 0.5979 0.0984 0.255 Uiso 0.491(9) 1 calc GR . P A 2
C25 C 0.7181(18) 0.4999(11) -0.0144(10) 0.130(4) Uani 0.509(9) 1 d D U P A 1
H25A H 0.7011 0.5472 -0.0575 0.195 Uiso 0.509(9) 1 calc GR . P A 1
H25B H 0.6481 0.4697 -0.0099 0.195 Uiso 0.509(9) 1 calc GR . P A 1
H25C H 0.7711 0.4615 -0.0369 0.195 Uiso 0.509(9) 1 calc GR . P A 1
C25A C 0.8198(19) 0.4826(11) 0.0112(13) 0.130(4) Uani 0.491(9) 1 d D U P A 2
H25D H 0.7657 0.4398 -0.0170 0.195 Uiso 0.491(9) 1 calc GR . P A 2
H25E H 0.8886 0.4550 0.0431 0.195 Uiso 0.491(9) 1 calc GR . P A 2
H25F H 0.8387 0.5199 -0.0371 0.195 Uiso 0.491(9) 1 calc GR . P A 2
N5 N 0.7693(7) 0.5322(5) 0.0780(4) 0.116(2) Uani 1 1 d D U . . .
O2 O 0.6052(8) 0.5629(6) 0.1279(6) 0.162(3) Uani 1 1 d . U . . .
O1 O 0.8386(3) 0.2524(2) 0.4589(2) 0.0722(8) Uani 1 1 d . . . . .
H1A H 0.7902 0.2253 0.4854 0.108 Uiso 1 1 d G . . . .
H1B H 0.9040 0.2374 0.4895 0.108 Uiso 1 1 d G . . . .

loop_
_atom_site_aniso_label
_atom_site_aniso_U_11
_atom_site_aniso_U_22
_atom_site_aniso_U_33
_atom_site_aniso_U_23
_atom_site_aniso_U_13
_atom_site_aniso_U_12
Ag1 0.03911(17) 0.06398(19) 0.05912(18) -0.00865(11) 0.01507(11) -0.01391(10)
C1 0.0389(15) 0.0488(18) 0.0525(17) -0.0021(14) 0.0120(13) 0.0000(14)
C2 0.0437(17) 0.0415(15) 0.0491(16) -0.0005(14) 0.0120(13) -0.0030(13)
C3 0.0386(15) 0.0511(17) 0.0399(14) -0.0026(13) 0.0080(11) -0.0063(13)
C4 0.0437(18) 0.057(2) 0.0577(19) -0.0187(16) 0.0123(15) -0.0034(15)
C5 0.049(2) 0.057(2) 0.064(2) -0.0196(17) 0.0126(16) -0.0137(16)
C6 0.0406(16) 0.0435(16) 0.0510(17) -0.0016(14) 0.0131(13) -0.0027(13)
C7 0.0525(19) 0.068(2) 0.0522(18) -0.0098(17) 0.0179(15) -0.0073(17)
C8 0.056(2) 0.063(2) 0.063(2) -0.0026(18) 0.0300(17) -0.0029(18)
C9 0.0426(18) 0.0441(17) 0.065(2) 0.0065(15) 0.0169(15) 0.0013(14)
C10 0.0343(15) 0.0357(15) 0.0590(19) 0.0060(13) 0.0120(13) -0.0002(11)
C11 0.0300(14) 0.0373(15) 0.0646(19) 0.0067(14) 0.0049(13) 0.0012(12)
C12 0.0283(14) 0.0459(18) 0.080(2) 0.0065(16) 0.0074(14) -0.0002(13)
C13 0.0314(15) 0.057(2) 0.095(3) -0.001(2) -0.0013(17) -0.0076(15)
C14 0.0366(17) 0.061(2) 0.084(3) -0.011(2) -0.0046(17) -0.0076(16)
C15 0.0389(16) 0.0449(17) 0.063(2) -0.0039(15) -0.0036(14) -0.0008(14)
C16 0.0426(19) 0.055(2) 0.084(3) 0.0119(19) 0.0305(18) 0.0070(16)
C17 0.0323(15) 0.056(2) 0.092(3) 0.012(2) 0.0160(17) -0.0009(15)
C18 0.053(2) 0.078(3) 0.070(2) -0.024(2) 0.0047(18) -0.005(2)
C19 0.0483(19) 0.061(2) 0.060(2) -0.0132(18) -0.0051(15) 0.0012(16)
C20 0.0445(17) 0.0454(17) 0.0596(19) -0.0093(15) -0.0034(15) -0.0053(14)
C21 0.056(2) 0.054(2) 0.070(2) -0.0055(18) -0.0099(18) -0.0055(17)
C22 0.078(3) 0.063(2) 0.057(2) -0.0040(19) -0.007(2) -0.011(2)
N1 0.0379(13) 0.0540(16) 0.0464(14) -0.0049(12) 0.0080(11) -0.0096(12)
N2 0.0324(12) 0.0387(12) 0.0513(14) -0.0021(11) 0.0112(10) -0.0009(10)
N3 0.0300(11) 0.0394(12) 0.0576(15) -0.0020(12) 0.0018(11) -0.0029(10)
N4 0.079(3) 0.073(2) 0.062(2) -0.0170(17) 0.0065(18) -0.017(2)
B1 0.051(2) 0.070(3) 0.071(3) 0.021(2) -0.005(2) 0.004(2)
F1 0.226(6) 0.141(4) 0.103(3) -0.025(3) -0.034(3) 0.078(4)
F2 0.119(3) 0.113(3) 0.136(3) 0.005(3) -0.006(3) 0.050(3)
F3 0.0783(18) 0.103(2) 0.0783(17) 0.0300(16) -0.0060(14) -0.0104(16)
F4 0.077(2) 0.339(10) 0.234(6) 0.202(7) -0.014(3) -0.059(4)
C23 0.135(10) 0.122(8) 0.104(6) 0.005(6) 0.056(7) 0.023(7)
C23A 0.135(10) 0.122(8) 0.104(6) 0.005(6) 0.056(7) 0.023(7)
C24 0.193(13) 0.171(13) 0.135(11) 0.042(10) 0.001(9) 0.033(10)
C24A 0.193(13) 0.171(13) 0.135(11) 0.042(10) 0.001(9) 0.033(10)
C25 0.168(10) 0.109(7) 0.128(8) 0.006(6) 0.065(8) -0.012(8)
C25A 0.168(10) 0.109(7) 0.128(8) 0.006(6) 0.065(8) -0.012(8)
N5 0.144(5) 0.119(4) 0.096(3) 0.032(3) 0.052(4) 0.038(4)
O2 0.181(6) 0.166(5) 0.161(5) -0.007(4) 0.092(5) 0.012(5)
O1 0.0654(17) 0.081(2) 0.0652(16) 0.0128(15) -0.0033(14) 0.0063(16)

loop_
_atom_type_symbol
_atom_type_description
_atom_type_scat_dispersion_real
_atom_type_scat_dispersion_imag
_atom_type_scat_source
C C 0.0181 0.0091 'International Tables Vol C Tables 4.2.6.8 and 6.1.1.4'
H H 0.0000 0.0000 'International Tables Vol C Tables 4.2.6.8 and 6.1.1.4'
Ag Ag 0.1306 4.2820 'International Tables Vol C Tables 4.2.6.8 and 6.1.1.4'
B B 0.0090 0.0039 'International Tables Vol C Tables 4.2.6.8 and 6.1.1.4'
F F 0.0727 0.0534 'International Tables Vol C Tables 4.2.6.8 and 6.1.1.4'
N N 0.0311 0.0180 'International Tables Vol C Tables 4.2.6.8 and 6.1.1.4'
O O 0.0492 0.0322 'International Tables Vol C Tables 4.2.6.8 and 6.1.1.4'

loop_
_exptl_crystal_face_index_h
_exptl_crystal_face_index_k
_exptl_crystal_face_index_l
_exptl_crystal_face_perp_dist
_exptl_oxdiff_crystal_face_indexfrac_h
_exptl_oxdiff_crystal_face_indexfrac_k
_exptl_oxdiff_crystal_face_indexfrac_l
_exptl_oxdiff_crystal_face_x
_exptl_oxdiff_crystal_face_y
_exptl_oxdiff_crystal_face_z
-1 -10 -2 0.0755 -1.2951 -9.5123 -2.3751 -0.1084 -0.8232 0.5572
-2 -7 7 0.0689 -2.4558 -6.8488 6.5845 -0.1172 -0.8922 -0.4362
-1 1 9 0.0804 -1.4291 1.4626 9.2312 -0.0251 -0.1935 -0.9808
0 7 6 0.0712 0.2193 7.4305 6.1697 0.0644 0.4873 -0.8709
2 6 -7 0.0746 2.4227 5.8063 -7.4375 0.1081 0.8234 0.5571
4 -4 -8 0.1078 3.8338 -4.0083 -7.8780 -0.3988 0.0523 0.9155
-7 2 -2 0.0206 -6.9572 1.7899 -1.9469 0.9770 -0.1285 0.1701
-3 4 8 0.0827 -2.6405 3.7871 8.4661 0.2273 -0.0297 -0.9734
5 0 5 0.0600 5.3919 -0.0868 5.3605 -0.8172 0.1076 -0.5662
7 -3 0 0.0542 7.2869 -2.6160 -0.1563 -0.9891 0.1301 0.0694
6 -6 0 0.0321 6.0000 -6.0000 -0.0000 -0.9529 -0.2301 0.1693

loop_
_geom_angle_atom_site_label_1
_geom_angle_atom_site_label_2
_geom_angle_atom_site_label_3
_geom_angle
_geom_angle_site_symmetry_1
_geom_angle_site_symmetry_3
_geom_angle_publ_flag
N1 Ag1 N2 128.48(10) 3_766 . ?
N1 Ag1 N3 157.80(10) 3_766 . ?
N3 Ag1 N2 72.57(10) . . ?
C2 C1 H1 118.3 . . ?
N1 C1 H1 118.3 . . ?
N1 C1 C2 123.4(3) . . ?
C1 C2 H2 120.5 . . ?
C3 C2 C1 119.1(3) . . ?
C3 C2 H2 120.5 . . ?
C2 C3 C4 118.1(3) . . ?
C2 C3 C6 121.1(3) . . ?
C4 C3 C6 120.8(3) . . ?
C3 C4 H4 120.4 . . ?
C5 C4 C3 119.2(3) . . ?
C5 C4 H4 120.4 . . ?
C4 C5 H5 118.5 . . ?
N1 C5 C4 122.9(3) . . ?
N1 C5 H5 118.5 . . ?
C7 C6 C3 120.4(3) . . ?
N2 C6 C3 117.2(3) . . ?
N2 C6 C7 122.4(3) . . ?
C6 C7 H7 120.7 . . ?
C8 C7 C6 118.6(4) . . ?
C8 C7 H7 120.7 . . ?
C7 C8 H8 120.2 . . ?
C7 C8 C9 119.6(3) . . ?
C9 C8 H8 120.2 . . ?
C8 C9 C10 117.9(3) . . ?
C8 C9 C16 122.3(4) . . ?
C10 C9 C16 119.8(4) . . ?
C9 C10 C11 119.1(3) . . ?
N2 C10 C9 122.4(3) . . ?
N2 C10 C11 118.5(3) . . ?
C12 C11 C10 118.5(3) . . ?
N3 C11 C10 119.5(3) . . ?
N3 C11 C12 122.0(3) . . ?
C11 C12 C17 119.9(4) . . ?
C13 C12 C11 117.2(4) . . ?
C13 C12 C17 122.9(3) . . ?
C12 C13 H13 119.7 . . ?
C14 C13 C12 120.6(3) . . ?
C14 C13 H13 119.7 . . ?
C13 C14 H14 120.4 . . ?
C13 C14 C15 119.1(4) . . ?
C15 C14 H14 120.4 . . ?
C14 C15 C20 120.2(3) . . ?
N3 C15 C14 121.7(4) . . ?
N3 C15 C20 118.0(3) . . ?
C9 C16 H16 119.5 . . ?
C17 C16 C9 121.0(4) . . ?
C17 C16 H16 119.5 . . ?
C12 C17 H17 119.2 . . ?
C16 C17 C12 121.5(3) . . ?
C16 C17 H17 119.2 . . ?
C19 C18 H18 118.2 . . ?
N4 C18 H18 118.2 . . ?
N4 C18 C19 123.5(4) . . ?
C18 C19 H19 120.5 . . ?
C18 C19 C20 119.0(4) . . ?
C20 C19 H19 120.5 . . ?
C19 C20 C15 121.7(3) . . ?
C19 C20 C21 117.5(4) . . ?
C21 C20 C15 120.8(4) . . ?
C20 C21 H21 120.7 . . ?
C22 C21 C20 118.7(4) . . ?
C22 C21 H21 120.7 . . ?
C21 C22 H22 117.7 . . ?
N4 C22 C21 124.5(4) . . ?
N4 C22 H22 117.7 . . ?
C1 N1 Ag1 121.2(2) . 3_766 ?
C1 N1 C5 117.1(3) . . ?
C5 N1 Ag1 119.7(2) . 3_766 ?
C6 N2 Ag1 127.7(2) . . ?
C6 N2 C10 119.1(3) . . ?
C10 N2 Ag1 112.9(2) . . ?
C11 N3 Ag1 116.2(2) . . ?
C15 N3 Ag1 124.4(2) . . ?
C15 N3 C11 119.4(3) . . ?
C22 N4 C18 116.7(4) . . ?
F1 B1 F3 106.7(5) . . ?
F2 B1 F1 102.1(4) . . ?
F2 B1 F3 112.8(5) . . ?
F4 B1 F1 114.8(7) . . ?
F4 B1 F2 112.1(6) . . ?
F4 B1 F3 108.3(4) . . ?
N5 C23 H23 122.7 . . ?
O2 C23 H23 122.7 . . ?
O2 C23 N5 114.7(16) . . ?
N5 C23A H23A 122.0 . . ?
O2 C23A H23A 122.0 . . ?
O2 C23A N5 116.0(17) . . ?
H24A C24 H24B 109.5 . . ?
H24A C24 H24C 109.5 . . ?
H24B C24 H24C 109.5 . . ?
N5 C24 H24A 109.5 . . ?
N5 C24 H24B 109.5 . . ?
N5 C24 H24C 109.5 . . ?
H24D C24A H24E 109.5 . . ?
H24D C24A H24F 109.5 . . ?
H24E C24A H24F 109.5 . . ?
N5 C24A H24D 109.5 . . ?
N5 C24A H24E 109.5 . . ?
N5 C24A H24F 109.5 . . ?
H25A C25 H25B 109.5 . . ?
H25A C25 H25C 109.5 . . ?
H25B C25 H25C 109.5 . . ?
N5 C25 H25A 109.5 . . ?
N5 C25 H25B 109.5 . . ?
N5 C25 H25C 109.5 . . ?
H25D C25A H25E 109.5 . . ?
H25D C25A H25F 109.5 . . ?
H25E C25A H25F 109.5 . . ?
N5 C25A H25D 109.5 . . ?
N5 C25A H25E 109.5 . . ?
N5 C25A H25F 109.5 . . ?
C23 N5 C24 108.6(17) . . ?
C23 N5 C25 129.5(14) . . ?
C24 N5 C25 121.8(15) . . ?
C24A N5 C23A 133.6(16) . . ?
C24A N5 C25A 108.8(17) . . ?
C25A N5 C23A 117.0(13) . . ?
H1A O1 H1B 104.5 . . ?

loop_
_geom_bond_atom_site_label_1
_geom_bond_atom_site_label_2
_geom_bond_distance
_geom_bond_site_symmetry_2
_geom_bond_publ_flag
Ag1 N1 2.181(3) 3_766 ?
Ag1 N2 2.393(3) . ?
Ag1 N3 2.281(3) . ?
C1 H1 0.9300 . ?
C1 C2 1.382(5) . ?
C1 N1 1.336(5) . ?
C2 H2 0.9300 . ?
C2 C3 1.374(5) . ?
C3 C4 1.392(5) . ?
C3 C6 1.491(4) . ?
C4 H4 0.9300 . ?
C4 C5 1.377(6) . ?
C5 H5 0.9300 . ?
C5 N1 1.345(5) . ?
C6 C7 1.414(5) . ?
C6 N2 1.324(5) . ?
C7 H7 0.9300 . ?
C7 C8 1.377(6) . ?
C8 H8 0.9300 . ?
C8 C9 1.398(6) . ?
C9 C10 1.406(5) . ?
C9 C16 1.439(5) . ?
C10 C11 1.461(5) . ?
C10 N2 1.347(4) . ?
C11 C12 1.417(4) . ?
C11 N3 1.347(5) . ?
C12 C13 1.401(6) . ?
C12 C17 1.424(6) . ?
C13 H13 0.9300 . ?
C13 C14 1.358(7) . ?
C14 H14 0.9300 . ?
C14 C15 1.406(5) . ?
C15 C20 1.481(6) . ?
C15 N3 1.341(5) . ?
C16 H16 0.9300 . ?
C16 C17 1.336(7) . ?
C17 H17 0.9300 . ?
C18 H18 0.9300 . ?
C18 C19 1.380(6) . ?
C18 N4 1.339(6) . ?
C19 H19 0.9300 . ?
C19 C20 1.383(6) . ?
C20 C21 1.397(6) . ?
C21 H21 0.9300 . ?
C21 C22 1.371(7) . ?
C22 H22 0.9300 . ?
C22 N4 1.318(7) . ?
N1 Ag1 2.181(3) 3_766 ?
B1 F1 1.353(8) . ?
B1 F2 1.343(7) . ?
B1 F3 1.386(6) . ?
B1 F4 1.287(7) . ?
C23 H23 0.9300 . ?
C23 N5 1.325(15) . ?
C23 O2 1.32(2) . ?
C23A H23A 0.9300 . ?
C23A N5 1.454(19) . ?
C23A O2 1.164(16) . ?
C24 H24A 0.9600 . ?
C24 H24B 0.9600 . ?
C24 H24C 0.9600 . ?
C24 N5 1.447(17) . ?
C24A H24D 0.9600 . ?
C24A H24E 0.9600 . ?
C24A H24F 0.9600 . ?
C24A N5 1.401(17) . ?
C25 H25A 0.9600 . ?
C25 H25B 0.9600 . ?
C25 H25C 0.9600 . ?
C25 N5 1.449(15) . ?
C25A H25D 0.9600 . ?
C25A H25E 0.9600 . ?
C25A H25F 0.9600 . ?
C25A N5 1.439(14) . ?
O1 H1A 0.8499 . ?
O1 H1B 0.8496 . ?

loop_
_geom_hbond_atom_site_label_D
_geom_hbond_atom_site_label_H
_geom_hbond_atom_site_label_A
_geom_hbond_distance_DH
_geom_hbond_distance_HA
_geom_hbond_distance_DA
_geom_hbond_angle_DHA
_geom_hbond_site_symmetry_A
O1 H1A N4 0.85 2.07 2.862(6) 155.2 4_566
O1 H1B F3 0.85 2.19 2.975(4) 152.8 1_655
O1 H1B F4 0.85 2.40 3.154(5) 147.6 1_655

loop_
_geom_torsion_atom_site_label_1
_geom_torsion_atom_site_label_2
_geom_torsion_atom_site_label_3
_geom_torsion_atom_site_label_4
_geom_torsion
_geom_torsion_site_symmetry_1
_geom_torsion_site_symmetry_2
_geom_torsion_site_symmetry_3
_geom_torsion_site_symmetry_4
_geom_torsion_publ_flag
C1 C2 C3 C4 -2.4(5) . . . . ?
C1 C2 C3 C6 176.6(3) . . . . ?
C2 C1 N1 Ag1 -161.2(3) . . . 3_766 ?
C2 C1 N1 C5 2.3(5) . . . . ?
C2 C3 C4 C5 4.0(6) . . . . ?
C2 C3 C6 C7 135.7(4) . . . . ?
C2 C3 C6 N2 -44.0(5) . . . . ?
C3 C4 C5 N1 -2.5(6) . . . . ?
C3 C6 C7 C8 -177.3(4) . . . . ?
C3 C6 N2 Ag1 -8.9(4) . . . . ?
C3 C6 N2 C10 178.9(3) . . . . ?
C4 C3 C6 C7 -45.3(5) . . . . ?
C4 C3 C6 N2 135.0(4) . . . . ?
C4 C5 N1 Ag1 163.2(3) . . . 3_766 ?
C4 C5 N1 C1 -0.6(6) . . . . ?
C6 C3 C4 C5 -175.0(4) . . . . ?
C6 C7 C8 C9 -2.0(6) . . . . ?
C7 C6 N2 Ag1 171.4(3) . . . . ?
C7 C6 N2 C10 -0.8(5) . . . . ?
C7 C8 C9 C10 0.2(6) . . . . ?
C7 C8 C9 C16 179.2(4) . . . . ?
C8 C9 C10 C11 -179.5(3) . . . . ?
C8 C9 C10 N2 1.4(5) . . . . ?
C8 C9 C16 C17 -178.6(4) . . . . ?
C9 C10 C11 C12 -3.2(4) . . . . ?
C9 C10 C11 N3 178.1(3) . . . . ?
C9 C10 N2 Ag1 -174.4(2) . . . . ?
C9 C10 N2 C6 -1.1(5) . . . . ?
C9 C16 C17 C12 -0.5(6) . . . . ?
C10 C9 C16 C17 0.4(6) . . . . ?
C10 C11 C12 C13 -176.5(3) . . . . ?
C10 C11 C12 C17 3.1(5) . . . . ?
C10 C11 N3 Ag1 -2.8(4) . . . . ?
C10 C11 N3 C15 178.5(3) . . . . ?
C11 C10 N2 Ag1 6.5(3) . . . . ?
C11 C10 N2 C6 179.8(3) . . . . ?
C11 C12 C13 C14 -2.8(6) . . . . ?
C11 C12 C17 C16 -1.3(6) . . . . ?
C12 C11 N3 Ag1 178.5(2) . . . . ?
C12 C11 N3 C15 -0.2(5) . . . . ?
C12 C13 C14 C15 1.5(6) . . . . ?
C13 C12 C17 C16 178.2(4) . . . . ?
C13 C14 C15 C20 -179.4(4) . . . . ?
C13 C14 C15 N3 0.6(6) . . . . ?
C14 C15 C20 C19 -133.2(4) . . . . ?
C14 C15 C20 C21 46.6(5) . . . . ?
C14 C15 N3 Ag1 -179.8(3) . . . . ?
C14 C15 N3 C11 -1.3(5) . . . . ?
C15 C20 C21 C22 178.5(4) . . . . ?
C16 C9 C10 C11 1.4(5) . . . . ?
C16 C9 C10 N2 -177.6(3) . . . . ?
C17 C12 C13 C14 177.6(4) . . . . ?
C18 C19 C20 C15 -179.0(4) . . . . ?
C18 C19 C20 C21 1.2(6) . . . . ?
C19 C18 N4 C22 -0.9(7) . . . . ?
C19 C20 C21 C22 -1.7(6) . . . . ?
C20 C15 N3 Ag1 0.2(5) . . . . ?
C20 C15 N3 C11 178.8(3) . . . . ?
C20 C21 C22 N4 1.0(7) . . . . ?
C21 C22 N4 C18 0.3(7) . . . . ?
N1 C1 C2 C3 -0.8(5) . . . . ?
N2 C6 C7 C8 2.3(6) . . . . ?
N2 C10 C11 C12 175.9(3) . . . . ?
N2 C10 C11 N3 -2.8(4) . . . . ?
N3 C11 C12 C13 2.2(5) . . . . ?
N3 C11 C12 C17 -178.2(3) . . . . ?
N3 C15 C20 C19 46.8(5) . . . . ?
N3 C15 C20 C21 -133.4(4) . . . . ?
N4 C18 C19 C20 0.1(7) . . . . ?
O2 C23 N5 C24 170.6(17) . . . . ?
O2 C23 N5 C25 -5(2) . . . . ?
O2 C23A N5 C24A -21(3) . . . . ?
O2 C23A N5 C25A 169.0(14) . . . . ?
